data_2213139
loop_
_publ_author_name
'Lyakhov, Alexander S.'
'Egorova, Nataliya G.'
'Artamonova, Tatiana V.'
'Gaponik, Pavel N.'
'Koldobskii, Grigorii I.'

_publ_section_title
;
 1-[1-(4-Nitrophenyl)-1<i>H</i>-tetrazol-5-yl]-1<i>H</i>-1,2,3-benzotriazole
;
_journal_coeditor_code BI2182
_journal_issue 5
_journal_name_full 'Acta Crystallographica Section E'
_journal_page_first o2486
_journal_page_last o2487
_journal_paper_doi 10.1107/S1600536807017564
_journal_volume 63
_journal_year 2007
_chemical_formula_iupac 'C13 H8 N8 O2'
_chemical_formula_moiety 'C13 H8 N8 O2'
_chemical_formula_sum 'C13 H8 N8 O2'
_chemical_formula_weight 308.27
_chemical_name_systematic
;
1-[1-(4-Nitrophenyl)-1<i>H</i>-tetrazol-5-yl]-1<i>H</i>-1,2,3-benzotriazole
;
_space_group_IT_number 14
_symmetry_cell_setting monoclinic
_symmetry_space_group_name_Hall '-P 2ybc'
_symmetry_space_group_name_H-M 'P 1 21/c 1'
_atom_sites_solution_hydrogens difmap
_atom_sites_solution_primary direct
_atom_sites_solution_secondary difmap
_audit_creation_method SHELXL-97
_cell_angle_alpha 90.00
_cell_angle_beta 92.14(3)
_cell_angle_gamma 90.00
_cell_formula_units_Z 4
_cell_length_a 5.0841(17)
_cell_length_b 14.024(4)
_cell_length_c 18.836(6)
_cell_measurement_reflns_used 25
_cell_measurement_temperature 292(2)
_cell_measurement_theta_max 18.1
_cell_measurement_theta_min 11.7
_cell_volume 1342.1(7)
_computing_cell_refinement 'R3m Software'
_computing_data_collection 'R3m Software (Nicolet, 1980)'
_computing_data_reduction 'R3m Software'
_computing_molecular_graphics
;
ORTEP-3 for Windows (Farrugia, 1997) and PLATON (Spek, 2003)
;
_computing_publication_material 'SHELXL97 and PLATON'
_computing_structure_refinement 'SHELXL97 (Sheldrick, 1997)'
_computing_structure_solution 'SIR97 (Altomare <i>et al.</i>,  1999)'
_diffrn_ambient_temperature 292(2)
_diffrn_measured_fraction_theta_full 1.000
_diffrn_measured_fraction_theta_max 1.000
_diffrn_measurement_device_type 'Nicolet R3m'
_diffrn_measurement_method \w/2\q
_diffrn_radiation_monochromator graphite
_diffrn_radiation_source 'fine-focus sealed tube'
_diffrn_radiation_type MoK\a
_diffrn_radiation_wavelength 0.71073
_diffrn_reflns_av_R_equivalents 0.0679
_diffrn_reflns_av_sigmaI/netI 0.0353
_diffrn_reflns_limit_h_max 6
_diffrn_reflns_limit_h_min 0
_diffrn_reflns_limit_k_max 18
_diffrn_reflns_limit_k_min 0
_diffrn_reflns_limit_l_max 24
_diffrn_reflns_limit_l_min -24
_diffrn_reflns_number 3457
_diffrn_reflns_theta_full 27.56
_diffrn_reflns_theta_max 27.56
_diffrn_reflns_theta_min 1.81
_diffrn_standards_decay_% 0
_diffrn_standards_interval_count 100
_diffrn_standards_number 3
_exptl_absorpt_coefficient_mu 0.112
_exptl_absorpt_correction_type none
_exptl_crystal_colour colourless
_exptl_crystal_density_diffrn 1.526
_exptl_crystal_density_method 'not measured'
_exptl_crystal_description prism
_exptl_crystal_F_000 632
_exptl_crystal_size_max 0.36
_exptl_crystal_size_mid 0.24
_exptl_crystal_size_min 0.16
_refine_diff_density_max 0.168
_refine_diff_density_min -0.227
_refine_ls_extinction_method none
_refine_ls_goodness_of_fit_ref 1.050
_refine_ls_hydrogen_treatment refall
_refine_ls_matrix_type full
_refine_ls_number_parameters 240
_refine_ls_number_reflns 3113
_refine_ls_number_restraints 0
_refine_ls_restrained_S_all 1.050
_refine_ls_R_factor_all 0.0781
_refine_ls_R_factor_gt 0.0506
_refine_ls_shift/su_max 0.000
_refine_ls_shift/su_mean 0.000
_refine_ls_structure_factor_coef Fsqd
_refine_ls_weighting_details 'calc w=1/[\s^2^(Fo^2^)+(0.0992P)^2^+0.0401P] where P=(Fo^2^+2Fc^2^)/3'
_refine_ls_weighting_scheme calc
_refine_ls_wR_factor_gt 0.1393
_refine_ls_wR_factor_ref 0.1699
_reflns_number_gt 1933
_reflns_number_total 3113
_reflns_threshold_expression I>2\s(I)
_cod_data_source_file bi2182.cif
_cod_data_source_block I
_cod_original_sg_symbol_H-M 'P 21/c'
_cod_database_code 2213139
_cod_database_fobs_code 2213139

loop_
_symmetry_equiv_pos_as_xyz
'x, y, z'
'-x, y+1/2, -z+1/2'
'-x, -y, -z'
'x, -y-1/2, z-1/2'

loop_
_atom_site_type_symbol
_atom_site_label
_atom_site_fract_x
_atom_site_fract_y
_atom_site_fract_z
_atom_site_U_iso_or_equiv
_atom_site_adp_type
_atom_site_calc_flag
_atom_site_occupancy
N N1 0.6158(3) 0.31499(11) 0.29397(8) 0.0471(4) Uani d 1
N N2 0.4191(4) 0.31325(13) 0.24291(9) 0.0604(5) Uani d 1
N N3 0.3741(4) 0.40077(14) 0.22523(10) 0.0653(5) Uani d 1
N N4 0.5351(4) 0.46136(12) 0.26266(9) 0.0576(5) Uani d 1
C C5 0.6809(4) 0.40678(13) 0.30419(10) 0.0452(4) Uani d 1
C C6 0.7030(4) 0.22744(13) 0.32688(10) 0.0452(4) Uani d 1
C C7 0.5776(4) 0.19458(15) 0.38561(11) 0.0550(5) Uani d 1
H H7 0.434(5) 0.2338(19) 0.4074(13) 0.073(7) Uiso d 1
C C8 0.6546(5) 0.10808(16) 0.41490(12) 0.0570(5) Uani d 1
H H8 0.566(5) 0.0798(17) 0.4542(13) 0.069(7) Uiso d 1
C C9 0.8540(4) 0.05880(13) 0.38430(10) 0.0484(5) Uani d 1
C C10 0.9809(5) 0.09145(16) 0.32622(12) 0.0574(5) Uani d 1
H H10 1.118(5) 0.0559(18) 0.3070(14) 0.073(7) Uiso d 1
C C11 0.9015(5) 0.17740(15) 0.29685(12) 0.0563(5) Uani d 1
H H11 0.976(5) 0.2008(18) 0.2562(15) 0.079(8) Uiso d 1
N N12 0.9347(4) -0.03395(13) 0.41478(10) 0.0605(5) Uani d 1
O O1 0.7978(4) -0.06972(12) 0.45968(9) 0.0768(5) Uani d 1
O O2 1.1346(4) -0.07028(13) 0.39405(12) 0.0840(6) Uani d 1
N N13 0.8742(3) 0.44022(11) 0.35164(8) 0.0466(4) Uani d 1
N N14 1.0711(3) 0.38140(12) 0.37885(10) 0.0548(4) Uani d 1
N N15 1.2266(3) 0.43208(13) 0.41887(10) 0.0575(5) Uani d 1
C C16 1.1376(4) 0.52520(14) 0.41924(10) 0.0492(5) Uani d 1
C C17 0.9123(4) 0.53254(13) 0.37556(10) 0.0452(4) Uani d 1
C C18 0.7788(5) 0.61738(15) 0.36410(12) 0.0553(5) Uani d 1
H H18 0.625(5) 0.6206(17) 0.3331(12) 0.065(7) Uiso d 1
C C19 0.8827(5) 0.69506(16) 0.39936(13) 0.0620(6) Uani d 1
H H19 0.797(5) 0.754(2) 0.3943(13) 0.073(7) Uiso d 1
C C20 1.1087(5) 0.68945(17) 0.44400(13) 0.0647(6) Uani d 1
H H20 1.172(5) 0.742(2) 0.4681(14) 0.077(8) Uiso d 1
C C21 1.2392(5) 0.60524(16) 0.45541(12) 0.0597(6) Uani d 1
H H21 1.383(5) 0.6018(17) 0.4837(12) 0.060(7) Uiso d 1

loop_
_atom_site_aniso_label
_atom_site_aniso_U_11
_atom_site_aniso_U_22
_atom_site_aniso_U_33
_atom_site_aniso_U_12
_atom_site_aniso_U_13
_atom_site_aniso_U_23
N1 0.0530(9) 0.0381(8) 0.0496(8) -0.0018(7) -0.0069(7) 0.0007(7)
N2 0.0684(12) 0.0503(10) 0.0609(10) -0.0077(9) -0.0200(9) 0.0032(8)
N3 0.0760(13) 0.0515(10) 0.0664(11) -0.0057(9) -0.0251(10) 0.0106(8)
N4 0.0673(11) 0.0437(9) 0.0605(10) -0.0041(8) -0.0160(9) 0.0077(7)
C5 0.0501(10) 0.0364(9) 0.0488(9) -0.0028(8) -0.0014(8) 0.0028(8)
C6 0.0512(10) 0.0345(9) 0.0494(10) -0.0028(8) -0.0058(8) -0.0006(7)
C7 0.0607(13) 0.0490(11) 0.0558(11) 0.0066(10) 0.0067(10) 0.0031(9)
C8 0.0667(13) 0.0504(12) 0.0543(11) 0.0037(10) 0.0053(10) 0.0097(9)
C9 0.0581(11) 0.0327(9) 0.0533(10) -0.0021(8) -0.0119(9) -0.0011(8)
C10 0.0624(13) 0.0420(10) 0.0681(13) 0.0066(9) 0.0070(11) -0.0052(9)
C11 0.0654(13) 0.0434(11) 0.0608(12) -0.0015(9) 0.0124(11) 0.0011(9)
N12 0.0743(13) 0.0417(9) 0.0642(11) -0.0011(9) -0.0150(10) -0.0010(8)
O1 0.1083(14) 0.0493(9) 0.0725(10) -0.0007(9) -0.0011(10) 0.0148(8)
O2 0.0815(12) 0.0572(11) 0.1127(15) 0.0218(9) -0.0034(11) 0.0102(10)
N13 0.0493(9) 0.0353(8) 0.0546(9) -0.0013(6) -0.0067(7) -0.0009(7)
N14 0.0547(10) 0.0451(9) 0.0636(10) 0.0046(7) -0.0083(8) 0.0009(8)
N15 0.0532(10) 0.0526(10) 0.0655(10) -0.0005(8) -0.0131(8) -0.0008(8)
C16 0.0512(11) 0.0447(10) 0.0514(10) -0.0019(8) 0.0000(9) 0.0019(8)
C17 0.0486(10) 0.0392(10) 0.0476(10) -0.0049(8) -0.0003(8) -0.0004(8)
C18 0.0639(13) 0.0425(10) 0.0588(12) -0.0007(9) -0.0058(11) 0.0015(9)
C19 0.0796(16) 0.0403(11) 0.0655(13) 0.0005(11) -0.0034(12) -0.0019(10)
C20 0.0820(16) 0.0484(12) 0.0628(13) -0.0121(11) -0.0087(12) -0.0097(10)
C21 0.0634(14) 0.0566(13) 0.0583(12) -0.0105(11) -0.0094(11) -0.0029(10)

loop_
_atom_type_symbol
_atom_type_description
_atom_type_scat_dispersion_real
_atom_type_scat_dispersion_imag
_atom_type_scat_source
C C 0.0033 0.0016 'International Tables Vol C Tables 4.2.6.8 and 6.1.1.4'
H H 0.0000 0.0000 'International Tables Vol C Tables 4.2.6.8 and 6.1.1.4'
N N 0.0061 0.0033 'International Tables Vol C Tables 4.2.6.8 and 6.1.1.4'
O O 0.0106 0.0060 'International Tables Vol C Tables 4.2.6.8 and 6.1.1.4'

loop_
_geom_angle_atom_site_label_1
_geom_angle_atom_site_label_2
_geom_angle_atom_site_label_3
_geom_angle
C5 N1 N2 106.83(16)
C5 N1 C6 133.39(16)
N2 N1 C6 119.73(15)
N3 N2 N1 106.48(16)
N2 N3 N4 111.32(17)
C5 N4 N3 105.19(17)
N4 C5 N1 110.18(17)
N4 C5 N13 124.16(18)
N1 C5 N13 125.66(17)
C11 C6 C7 122.08(19)
C11 C6 N1 118.68(18)
C7 C6 N1 119.19(18)
C6 C7 C8 118.8(2)
C6 C7 H7 120.4(14)
C8 C7 H7 120.8(14)
C9 C8 C7 118.5(2)
C9 C8 H8 119.2(14)
C7 C8 H8 122.2(14)
C10 C9 C8 123.02(19)
C10 C9 N12 118.26(19)
C8 C9 N12 118.71(19)
C9 C10 C11 118.2(2)
C9 C10 H10 120.5(16)
C11 C10 H10 121.2(16)
C6 C11 C10 119.4(2)
C6 C11 H11 119.4(17)
C10 C11 H11 121.2(17)
O2 N12 O1 123.7(2)
O2 N12 C9 118.0(2)
O1 N12 C9 118.30(19)
N14 N13 C17 110.34(15)
N14 N13 C5 121.62(16)
C17 N13 C5 127.95(16)
N15 N14 N13 107.98(16)
N14 N15 C16 109.33(16)
N15 C16 C17 109.26(17)
N15 C16 C21 130.1(2)
C17 C16 C21 120.62(19)
N13 C17 C18 133.88(19)
N13 C17 C16 103.07(16)
C18 C17 C16 123.05(18)
C19 C18 C17 115.5(2)
C19 C18 H18 123.2(15)
C17 C18 H18 121.3(15)
C18 C19 C20 122.6(2)
C18 C19 H19 118.8(16)
C20 C19 H19 118.6(16)
C21 C20 C19 121.7(2)
C21 C20 H20 116.9(17)
C19 C20 H20 121.4(17)
C20 C21 C16 116.6(2)
C20 C21 H21 121.6(16)
C16 C21 H21 121.8(16)

loop_
_geom_bond_atom_site_label_1
_geom_bond_atom_site_label_2
_geom_bond_distance
N1 C5 1.341(2)
N1 N2 1.361(2)
N1 C6 1.438(2)
N2 N3 1.290(2)
N3 N4 1.358(3)
N4 C5 1.305(3)
C5 N13 1.385(2)
C6 C11 1.369(3)
C6 C7 1.377(3)
C7 C8 1.383(3)
C7 H7 1.01(3)
C8 C9 1.372(3)
C8 H8 0.97(2)
C9 C10 1.370(3)
C9 N12 1.474(3)
C10 C11 1.380(3)
C10 H10 0.94(2)
C11 H11 0.93(3)
N12 O2 1.214(3)
N12 O1 1.223(2)
N13 N14 1.381(2)
N13 C17 1.382(2)
N14 N15 1.286(2)
N15 C16 1.382(3)
C16 C17 1.389(3)
C16 C21 1.402(3)
C17 C18 1.383(3)
C18 C19 1.371(3)
C18 H18 0.96(2)
C19 C20 1.400(4)
C19 H19 0.94(3)
C20 C21 1.368(3)
C20 H20 0.91(3)
C21 H21 0.89(2)

loop_
_geom_hbond_atom_site_label_D
_geom_hbond_atom_site_label_H
_geom_hbond_atom_site_label_A
_geom_hbond_site_symmetry_A
_geom_hbond_distance_DH
_geom_hbond_distance_HA
_geom_hbond_distance_DA
_geom_hbond_angle_DHA
C8 H8 O1 3_656 0.97(2) 2.51(2) 3.401(3) 153.5(19)
C10 H10 N4 2_745 0.94(2) 2.60(3) 3.535(3) 172(2)

loop_
_geom_torsion_atom_site_label_1
_geom_torsion_atom_site_label_2
_geom_torsion_atom_site_label_3
_geom_torsion_atom_site_label_4
_geom_torsion
C5 N1 N2 N3 -0.3(2)
C6 N1 N2 N3 177.32(18)
N1 N2 N3 N4 0.2(2)
N2 N3 N4 C5 0.0(2)
N3 N4 C5 N1 -0.1(2)
N3 N4 C5 N13 179.84(18)
N2 N1 C5 N4 0.3(2)
C6 N1 C5 N4 -176.9(2)
N2 N1 C5 N13 -179.72(18)
C6 N1 C5 N13 3.2(3)
C5 N1 C6 C11 -93.6(3)
N2 N1 C6 C11 89.6(2)
C5 N1 C6 C7 89.1(3)
N2 N1 C6 C7 -87.7(2)
C11 C6 C7 C8 -0.2(3)
N1 C6 C7 C8 176.97(18)
C6 C7 C8 C9 0.3(3)
C7 C8 C9 C10 0.2(3)
C7 C8 C9 N12 -179.31(19)
C8 C9 C10 C11 -0.8(3)
N12 C9 C10 C11 178.70(19)
C7 C6 C11 C10 -0.4(3)
N1 C6 C11 C10 -177.60(19)
C9 C10 C11 C6 0.9(3)
C10 C9 N12 O2 10.9(3)
C8 C9 N12 O2 -169.6(2)
C10 C9 N12 O1 -169.48(19)
C8 C9 N12 O1 10.0(3)
N4 C5 N13 N14 -160.91(19)
N1 C5 N13 N14 19.1(3)
N4 C5 N13 C17 15.3(3)
N1 C5 N13 C17 -164.77(19)
C17 N13 N14 N15 0.8(2)
C5 N13 N14 N15 177.54(17)
N13 N14 N15 C16 0.0(2)
N14 N15 C16 C17 -0.7(2)
N14 N15 C16 C21 179.1(2)
N14 N13 C17 C18 179.0(2)
C5 N13 C17 C18 2.5(4)
N14 N13 C17 C16 -1.1(2)
C5 N13 C17 C16 -177.66(18)
N15 C16 C17 N13 1.1(2)
C21 C16 C17 N13 -178.74(18)
N15 C16 C17 C18 -179.04(19)
C21 C16 C17 C18 1.1(3)
N13 C17 C18 C19 179.4(2)
C16 C17 C18 C19 -0.4(3)
C17 C18 C19 C20 0.0(3)
C18 C19 C20 C21 -0.3(4)
C19 C20 C21 C16 1.0(4)
N15 C16 C21 C20 178.8(2)
C17 C16 C21 C20 -1.3(3)

loop_
_cod_related_entry_id
_cod_related_entry_database
_cod_related_entry_code
1 ChemSpider 3413326
